data_7151153
loop_
_publ_author_name
'Tripoli, Regis'
'Cayzer, Tory N.'
'Willis, Anthony C.'
'Sherburn, Michael S.'
'Paddon-Row, Michael N.'

_publ_section_title
;
 Stereocontrol of intramolecular Diels--Alder reactions by an allylic
 diphenylcyclopropyl group
;
_journal_issue 16
_journal_name_full 'Organic &amp;  Biomolecular Chemistry'
_journal_page_first 2606
_journal_paper_doi 10.1039/b708324f
_journal_volume 5
_journal_year 2007
_chemical_compound_source
;
?
;
_chemical_formula_moiety ' C27 H26 O6 '
_chemical_formula_sum 'C27 H26 O6'
_chemical_formula_weight 446.50
_chemical_name_systematic
;
?
;
_space_group_IT_number 61
_symmetry_cell_setting orthorhombic
_symmetry_space_group_name_Hall '-P 2ac 2ab'
_symmetry_space_group_name_H-M 'P b c a'
_atom_sites_solution_hydrogens geom
_atom_sites_solution_primary direct
_audit_creation_date 05-07-01
_audit_creation_method CRYSTALS_ver_12-03-99
_audit_update_record
;
2005-01-07 - Report on C27 H26 O6
by Anthony C. Willis
for Regis Tripoli and Mick Sherburn
2005-01-07 - passes checkcif tests with minor warnings
;
_cell_angle_alpha 90
_cell_angle_beta 90
_cell_angle_gamma 90
_cell_formula_units_Z 8
_cell_length_a 15.0402(3)
_cell_length_b 15.3235(3)
_cell_length_c 19.7863(5)
_cell_measurement_reflns_used 34830
_cell_measurement_temperature 200
_cell_measurement_theta_max 25
_cell_measurement_theta_min 3
_cell_volume 4560.12(17)
_computing_cell_refinement
;
Denzo/Scalepack (Otwinowski & Minor, 1996)
;
_computing_data_collection
;
COLLECT (Nonius BV, 1997)
;
_computing_data_reduction
;
Denzo/Scalepack (Otwinowski & Minor, 1996)
;
_computing_molecular_graphics
;
ORTEP-II (Johnson 1976) in teXsan (MSC, 1992-1997)
;
_computing_publication_material
;
CRYSTALS (Watkin et al 2003)
;
_computing_structure_refinement
;
CRYSTALS (Watkin et al 2003)
;
_computing_structure_solution
;
SIR92 (Altomare et al, 1994)
;
_diffrn_ambient_temperature 200
_diffrn_measured_fraction_theta_full 0.997
_diffrn_measured_fraction_theta_max 0.997
_diffrn_measurement_device_type
;
Nonius Kappa CCD
;
_diffrn_measurement_method ' \f and \w scans with CCD '
_diffrn_radiation_monochromator graphite
_diffrn_radiation_type 'Mo K\a'
_diffrn_radiation_wavelength 0.71073
_diffrn_reflns_av_R_equivalents 0.05
_diffrn_reflns_limit_h_max 17
_diffrn_reflns_limit_h_min -17
_diffrn_reflns_limit_k_max 18
_diffrn_reflns_limit_k_min -18
_diffrn_reflns_limit_l_max 23
_diffrn_reflns_limit_l_min -23
_diffrn_reflns_number 40672
_diffrn_reflns_theta_full 25.105
_diffrn_reflns_theta_max 25.0
_diffrn_reflns_theta_min 2.658
_diffrn_standards_decay_% 0.00
_diffrn_standards_interval_count 0
_diffrn_standards_interval_time 0
_diffrn_standards_number 0
_exptl_absorpt_coefficient_mu 0.092
_exptl_absorpt_correction_T_max 0.997
_exptl_absorpt_correction_T_min 0.974
_exptl_absorpt_correction_type integration
_exptl_absorpt_process_details
;
via Gaussian method (Coppens, 1970) implemented in maXus (2000)
;
_exptl_crystal_colour ' colourless '
_exptl_crystal_density_diffrn 1.301
_exptl_crystal_density_meas ?
_exptl_crystal_description ' needle '
_exptl_crystal_F_000 1888
_exptl_crystal_size_max 0.50
_exptl_crystal_size_mid 0.25
_exptl_crystal_size_min 0.04
_refine_diff_density_max 0.23
_refine_diff_density_min -0.17
_refine_ls_extinction_method None
_refine_ls_goodness_of_fit_ref 1.0664
_refine_ls_hydrogen_treatment noref
_refine_ls_matrix_type full
_refine_ls_number_parameters 298
_refine_ls_number_reflns 2621
_refine_ls_number_restraints 0
_refine_ls_R_factor_all 0.0402
_refine_ls_R_factor_gt 0.0325
_refine_ls_shift/su_max 0.000306
_refine_ls_structure_factor_coef F
_refine_ls_weighting_details
;
Method, part 1, Chebychev polynomial, (Watkin, 1994, Prince, 1982)
[weight] = 1.0/[A~0~*T~0~(x)+A~1~*T~1~(x) ... +A~n-1~]*T~n-1~(x)]
where A~i~ are the Chebychev coefficients listed below and x= Fcalc/Fmax
Method = Robust Weighting (Prince, 1982)
W = [weight] * [1-(deltaF/6*sigmaF)^2^]^2^
A~i~ are:
0.792 0.326 0.497
;
_refine_ls_weighting_scheme calc
_refine_ls_wR_factor_all 0.0410
_refine_ls_wR_factor_gt 0.0361
_refine_ls_wR_factor_ref 0.0361
_reflns_limit_h_max 17
_reflns_limit_h_min 0
_reflns_limit_k_max 18
_reflns_limit_k_min 0
_reflns_limit_l_max 23
_reflns_limit_l_min 0
_reflns_number_gt 2621
_reflns_number_total 4046
_reflns_threshold_expression I>2.00u(I)
_cod_data_source_file b708324f.txt
_cod_data_source_block she0501
_cod_depositor_comments
;
The following automatic conversions were performed:
'_symmetry_cell_setting' value 'Orthorhombic' changed to 'orthorhombic'
according to '/home/saulius/struct/CIF-dictionaries/cif_core.dic'
dictionary named 'cif_core.dic' version 2.4.1 from 2010-06-29.

Automatic conversion script
Id: cif_fix_enum 1527 2010-12-29 10:47:43Z saulius 
;
_cod_original_sg_symbol_H-M 'P b c a '
_cod_original_formula_sum ' C27 H26 O6 '
_cod_database_code 7151153

loop_
_symmetry_equiv_pos_as_xyz
x,y,z
-x,-y,-z
-x+1/2,y+1/2,z
x+1/2,-y+1/2,-z
x,-y+1/2,z+1/2
-x,y+1/2,-z+1/2
-x+1/2,-y,z+1/2
x+1/2,y,-z+1/2

loop_
_atom_site_label
_atom_site_type_symbol
_atom_site_fract_x
_atom_site_fract_y
_atom_site_fract_z
_atom_site_U_iso_or_equiv
_atom_site_occupancy
_atom_site_adp_type
_atom_site_refinement_flags_posn
_atom_site_refinement_flags_adp
_atom_site_refinement_flags_occupancy
_atom_site_disorder_assembly
_atom_site_disorder_group
_atom_site_attached_hydrogens
O2 O 0.32220(9) 0.29842(8) 0.23847(6) 0.0472 1.0000 Uani . . . . . .
O10 O 0.35786(9) 0.17698(9) 0.29476(6) 0.0478 1.0000 Uani . . . . . .
O12 O 0.28398(8) 0.14272(8) 0.48829(6) 0.0446 1.0000 Uani . . . . . .
O13 O 0.39997(7) 0.21299(7) 0.44218(6) 0.0348 1.0000 Uani . . . . . .
O31 O 0.09680(8) 0.23921(10) 0.43206(8) 0.0549 1.0000 Uani . . . . . .
O32 O 0.17547(8) 0.15795(8) 0.36054(6) 0.0460 1.0000 Uani . . . . . .
C1 C 0.28088(13) 0.38282(13) 0.25321(10) 0.0476 1.0000 Uani . . . . . .
C3 C 0.32737(11) 0.24904(12) 0.29587(8) 0.0375 1.0000 Uani . . . . . .
C4 C 0.29380(10) 0.30441(10) 0.35368(8) 0.0314 1.0000 Uani . . . . . .
C5 C 0.25493(10) 0.26747(10) 0.41884(8) 0.0305 1.0000 Uani . . . . . .
C6 C 0.23846(11) 0.34656(10) 0.46818(8) 0.0325 1.0000 Uani . . . . . .
C7 C 0.20703(12) 0.42718(11) 0.43086(9) 0.0400 1.0000 Uani . . . . . .
C8 C 0.20369(12) 0.43845(11) 0.36420(9) 0.0417 1.0000 Uani . . . . . .
C9 C 0.22932(11) 0.36564(11) 0.31786(8) 0.0368 1.0000 Uani . . . . . .
C11 C 0.31375(11) 0.20011(10) 0.45350(8) 0.0319 1.0000 Uani . . . . . .
C14 C 0.45857(12) 0.15355(11) 0.47797(10) 0.0436 1.0000 Uani . . . . . .
C15 C 0.31900(11) 0.37172(10) 0.51063(8) 0.0332 1.0000 Uani . . . . . .
C16 C 0.34753(13) 0.32025(11) 0.57179(9) 0.0391 1.0000 Uani . . . . . .
C17 C 0.30605(11) 0.40904(10) 0.58189(8) 0.0323 1.0000 Uani . . . . . .
C18 C 0.21395(11) 0.41457(10) 0.61178(8) 0.0331 1.0000 Uani . . . . . .
C19 C 0.17692(13) 0.34725(12) 0.64948(9) 0.0442 1.0000 Uani . . . . . .
C20 C 0.09200(15) 0.35547(14) 0.67661(10) 0.0556 1.0000 Uani . . . . . .
C21 C 0.04317(13) 0.43021(14) 0.66733(10) 0.0526 1.0000 Uani . . . . . .
C22 C 0.07976(12) 0.49852(13) 0.63103(9) 0.0463 1.0000 Uani . . . . . .
C23 C 0.16436(11) 0.49073(11) 0.60353(9) 0.0375 1.0000 Uani . . . . . .
C24 C 0.36559(11) 0.48311(10) 0.60360(8) 0.0317 1.0000 Uani . . . . . .
C25 C 0.38827(12) 0.55013(12) 0.56018(10) 0.0431 1.0000 Uani . . . . . .
C26 C 0.43921(13) 0.62034(12) 0.58240(11) 0.0513 1.0000 Uani . . . . . .
C27 C 0.46696(12) 0.62353(12) 0.64897(11) 0.0470 1.0000 Uani . . . . . .
C28 C 0.44549(12) 0.55691(12) 0.69259(10) 0.0440 1.0000 Uani . . . . . .
C29 C 0.39493(11) 0.48668(11) 0.67052(9) 0.0372 1.0000 Uani . . . . . .
C30 C 0.16591(11) 0.22168(11) 0.40570(8) 0.0344 1.0000 Uani . . . . . .
C33 C 0.09733(13) 0.10436(14) 0.34939(11) 0.0546 1.0000 Uani . . . . . .
H11 H 0.24010(13) 0.40095(13) 0.21585(10) 0.0559 1.0000 Uiso R . . . . .
H12 H 0.32698(13) 0.42893(13) 0.26034(10) 0.0559 1.0000 Uiso R . . . . .
H41 H 0.34553(10) 0.34129(10) 0.36755(8) 0.0357 1.0000 Uiso R . . . . .
H61 H 0.19010(11) 0.32880(10) 0.50001(8) 0.0368 1.0000 Uiso R . . . . .
H71 H 0.18674(12) 0.47729(11) 0.45933(9) 0.0462 1.0000 Uiso R . . . . .
H81 H 0.18415(12) 0.49572(11) 0.34506(9) 0.0480 1.0000 Uiso R . . . . .
H91 H 0.17459(11) 0.33192(11) 0.30597(8) 0.0424 1.0000 Uiso R . . . . .
H141 H 0.52180(12) 0.16763(11) 0.46678(10) 0.0508 1.0000 Uiso R . . . . .
H142 H 0.44519(12) 0.09219(11) 0.46410(10) 0.0508 1.0000 Uiso R . . . . .
H143 H 0.44904(12) 0.15992(11) 0.52775(10) 0.0508 1.0000 Uiso R . . . . .
H151 H 0.36880(11) 0.39886(10) 0.48456(8) 0.0384 1.0000 Uiso R . . . . .
H161 H 0.31392(13) 0.26651(11) 0.58483(9) 0.0453 1.0000 Uiso R . . . . .
H162 H 0.41220(13) 0.31157(11) 0.58139(9) 0.0453 1.0000 Uiso R . . . . .
H191 H 0.21153(13) 0.29242(12) 0.65717(9) 0.0512 1.0000 Uiso R . . . . .
H201 H 0.06596(15) 0.30618(14) 0.70317(10) 0.0654 1.0000 Uiso R . . . . .
H211 H -0.01798(13) 0.43542(14) 0.68675(10) 0.0615 1.0000 Uiso R . . . . .
H221 H 0.04521(12) 0.55366(13) 0.62462(9) 0.0533 1.0000 Uiso R . . . . .
H231 H 0.19004(11) 0.54051(11) 0.57732(9) 0.0430 1.0000 Uiso R . . . . .
H251 H 0.36757(12) 0.54831(12) 0.51218(10) 0.0503 1.0000 Uiso R . . . . .
H261 H 0.45597(13) 0.66807(12) 0.55037(11) 0.0598 1.0000 Uiso R . . . . .
H271 H 0.50248(12) 0.67442(12) 0.66547(11) 0.0546 1.0000 Uiso R . . . . .
H281 H 0.46654(12) 0.55890(12) 0.74050(10) 0.0507 1.0000 Uiso R . . . . .
H291 H 0.37931(11) 0.43861(11) 0.70257(9) 0.0428 1.0000 Uiso R . . . . .
H331 H 0.11092(13) 0.05872(14) 0.31477(11) 0.0651 1.0000 Uiso R . . . . .
H332 H 0.04743(13) 0.14192(14) 0.33297(11) 0.0651 1.0000 Uiso R . . . . .
H333 H 0.07972(13) 0.07561(14) 0.39274(11) 0.0651 1.0000 Uiso R . . . . .

loop_
_atom_site_aniso_label
_atom_site_aniso_U_11
_atom_site_aniso_U_22
_atom_site_aniso_U_33
_atom_site_aniso_U_23
_atom_site_aniso_U_13
_atom_site_aniso_U_12
O2 0.0525(8) 0.0566(8) 0.0325(6) 0.0008(6) 0.0052(6) 0.0050(6)
O10 0.0501(8) 0.0487(8) 0.0447(7) -0.0120(6) -0.0009(6) 0.0127(6)
O12 0.0438(7) 0.0371(7) 0.0529(8) 0.0111(6) -0.0013(6) -0.0036(6)
O13 0.0311(6) 0.0349(6) 0.0384(6) 0.0003(5) -0.0030(5) 0.0026(5)
O31 0.0318(7) 0.0672(9) 0.0658(9) -0.0213(7) 0.0083(6) -0.0074(6)
O32 0.0397(7) 0.0462(7) 0.0522(8) -0.0164(6) 0.0016(6) -0.0110(6)
C1 0.0535(11) 0.0491(10) 0.0401(10) 0.0077(9) 0.0022(8) 0.0044(9)
C3 0.0319(8) 0.0473(11) 0.0333(9) -0.0046(8) -0.0008(7) -0.0014(8)
C4 0.0294(8) 0.0320(8) 0.0328(8) -0.0015(7) -0.0009(7) -0.0005(7)
C5 0.0293(8) 0.0303(8) 0.0320(8) -0.0019(7) -0.0003(7) -0.0010(7)
C6 0.0316(8) 0.0332(8) 0.0327(8) -0.0040(7) -0.0003(7) 0.0009(7)
C7 0.0394(9) 0.0350(9) 0.0455(10) -0.0065(8) -0.0035(8) 0.0079(8)
C8 0.0436(10) 0.0360(9) 0.0456(10) 0.0019(8) -0.0059(8) 0.0076(8)
C9 0.0359(9) 0.0387(9) 0.0357(9) 0.0026(8) -0.0034(7) 0.0018(8)
C11 0.0342(8) 0.0284(8) 0.0332(8) -0.0055(7) -0.0004(7) -0.0021(7)
C14 0.0387(10) 0.0420(10) 0.0500(11) 0.0009(8) -0.0075(8) 0.0087(8)
C15 0.0340(8) 0.0327(9) 0.0329(8) -0.0041(7) -0.0005(7) 0.0009(7)
C16 0.0443(10) 0.0315(8) 0.0414(9) -0.0030(7) -0.0076(8) 0.0041(8)
C17 0.0375(9) 0.0283(8) 0.0310(8) -0.0014(7) -0.0004(7) 0.0010(7)
C18 0.0375(9) 0.0340(9) 0.0278(8) -0.0036(7) -0.0021(7) -0.0054(7)
C19 0.0577(12) 0.0364(10) 0.0383(9) 0.0006(8) 0.0050(9) -0.0094(9)
C20 0.0670(13) 0.0531(12) 0.0466(11) -0.0041(9) 0.0190(10) -0.0241(11)
C21 0.0465(11) 0.0635(13) 0.0480(11) -0.0163(10) 0.0132(9) -0.0146(10)
C22 0.0422(10) 0.0529(11) 0.0440(10) -0.0075(9) 0.0041(8) 0.0012(9)
C23 0.0408(10) 0.0366(9) 0.0350(9) -0.0002(7) 0.0030(8) -0.0028(7)
C24 0.0305(8) 0.0290(8) 0.0355(9) -0.0029(7) 0.0002(7) 0.0029(7)
C25 0.0446(10) 0.0410(10) 0.0437(10) 0.0056(8) -0.0054(8) -0.0047(8)
C26 0.0474(11) 0.0375(10) 0.0691(14) 0.0080(9) -0.0028(10) -0.0087(9)
C27 0.0326(9) 0.0372(9) 0.0712(13) -0.0131(9) -0.0057(9) -0.0009(8)
C28 0.0396(10) 0.0458(10) 0.0466(10) -0.0128(9) -0.0082(8) 0.0047(8)
C29 0.0383(9) 0.0353(9) 0.0380(9) -0.0035(7) -0.0018(8) 0.0020(7)
C30 0.0341(9) 0.0369(9) 0.0321(8) -0.0010(7) -0.0011(7) -0.0030(7)
C33 0.0518(12) 0.0538(12) 0.0583(12) -0.0102(10) -0.0054(10) -0.0229(10)

loop_
_atom_type_symbol
_atom_type_scat_dispersion_real
_atom_type_scat_dispersion_imag
_atom_type_scat_Cromer_Mann_a1
_atom_type_scat_Cromer_Mann_b1
_atom_type_scat_Cromer_Mann_a2
_atom_type_scat_Cromer_Mann_b2
_atom_type_scat_Cromer_Mann_a3
_atom_type_scat_Cromer_Mann_b3
_atom_type_scat_Cromer_Mann_a4
_atom_type_scat_Cromer_Mann_b4
_atom_type_scat_Cromer_Mann_c
_atom_type_scat_source
'C ' 0.0033 0.0016 2.3100 20.8439 1.0200 10.2075 1.5886 0.5687 0.8650 51.6512 0.2156 International_Tables_Vol_IV_Table_2.2B
'H ' 0.0000 0.0000 0.4930 10.5109 0.3229 26.1257 0.1402 3.1424 0.0408 57.7998 0.0030 International_Tables_Vol_IV_Table_2.2B
'O ' 0.0106 0.0060 3.0485 13.2771 2.2868 5.7011 1.5463 0.3239 0.8670 32.9089 0.2508 International_Tables_Vol_IV_Table_2.2B

loop_
_exptl_crystal_face_index_h
_exptl_crystal_face_index_k
_exptl_crystal_face_index_l
_exptl_crystal_face_perp_dist
1 0 0 0.140
-1 0 0 0.110
0 0 1 0.020
0 0 -1 0.020
0 -1 0 0.191
-1 2 0 0.200

loop_
_geom_angle_atom_site_label_1
_geom_angle_site_symmetry_1
_geom_angle_atom_site_label_2
_geom_angle_site_symmetry_2
_geom_angle_atom_site_label_3
_geom_angle_site_symmetry_3
_geom_angle
_geom_angle_publ_flag
C1 . O2 . C3 . 110.34(13) yes
C11 . O13 . C14 . 114.61(13) yes
C30 . O32 . C33 . 115.45(14) yes
O2 . C1 . C9 . 103.38(14) yes
O2 . C1 . H11 . 111.007 no
C9 . C1 . H11 . 110.952 no
O2 . C1 . H12 . 110.969 no
C9 . C1 . H12 . 110.964 no
H11 . C1 . H12 . 109.467 no
O2 . C3 . O10 . 121.19(16) yes
O2 . C3 . C4 . 107.40(14) yes
O10 . C3 . C4 . 131.34(16) yes
C3 . C4 . C5 . 124.04(14) yes
C3 . C4 . C9 . 101.91(13) yes
C5 . C4 . C9 . 112.19(13) yes
C3 . C4 . H41 . 105.371 no
C5 . C4 . H41 . 106.027 no
C9 . C4 . H41 . 105.953 no
C4 . C5 . C6 . 107.37(12) yes
C4 . C5 . C11 . 114.20(13) yes
C6 . C5 . C11 . 109.49(12) yes
C4 . C5 . C30 . 111.18(13) yes
C6 . C5 . C30 . 108.64(12) yes
C11 . C5 . C30 . 105.86(13) yes
C5 . C6 . C7 . 111.98(13) yes
C5 . C6 . C15 . 114.28(13) yes
C7 . C6 . C15 . 108.09(13) yes
C5 . C6 . H61 . 107.175 no
C7 . C6 . H61 . 107.580 no
C15 . C6 . H61 . 107.446 no
C6 . C7 . C8 . 126.91(16) yes
C6 . C7 . H71 . 116.546 no
C8 . C7 . H71 . 116.548 no
C7 . C8 . C9 . 120.09(16) yes
C7 . C8 . H81 . 120.013 no
C9 . C8 . H81 . 119.901 no
C4 . C9 . C1 . 99.98(13) yes
C4 . C9 . C8 . 109.78(14) yes
C1 . C9 . C8 . 121.26(15) yes
C4 . C9 . H91 . 108.363 no
C1 . C9 . H91 . 108.158 no
C8 . C9 . H91 . 108.534 no
C5 . C11 . O13 . 112.94(14) yes
C5 . C11 . O12 . 122.48(15) yes
O13 . C11 . O12 . 124.57(15) yes
O13 . C14 . H141 . 109.503 no
O13 . C14 . H142 . 109.498 no
H141 . C14 . H142 . 109.476 no
O13 . C14 . H143 . 109.398 no
H141 . C14 . H143 . 109.476 no
H142 . C14 . H143 . 109.476 no
C6 . C15 . C16 . 122.46(14) yes
C6 . C15 . C17 . 120.01(14) yes
C16 . C15 . C17 . 59.55(10) yes
C6 . C15 . H151 . 114.594 no
C16 . C15 . H151 . 114.753 no
C17 . C15 . H151 . 114.474 no
C15 . C16 . C17 . 61.12(11) yes
C15 . C16 . H161 . 119.615 no
C17 . C16 . H161 . 119.930 no
C15 . C16 . H162 . 119.934 no
C17 . C16 . H162 . 119.777 no
H161 . C16 . H162 . 109.467 no
C15 . C17 . C16 . 59.34(10) yes
C15 . C17 . C18 . 119.86(13) yes
C16 . C17 . C18 . 118.80(14) yes
C15 . C17 . C24 . 117.84(14) yes
C16 . C17 . C24 . 118.06(14) yes
C18 . C17 . C24 . 113.03(13) yes
C17 . C18 . C19 . 122.47(15) yes
C17 . C18 . C23 . 119.49(15) yes
C19 . C18 . C23 . 118.02(16) yes
C18 . C19 . C20 . 120.53(18) yes
C18 . C19 . H191 . 119.787 no
C20 . C19 . H191 . 119.685 no
C19 . C20 . C21 . 121.00(18) yes
C19 . C20 . H201 . 119.609 no
C21 . C20 . H201 . 119.395 no
C20 . C21 . C22 . 119.20(18) yes
C20 . C21 . H211 . 120.476 no
C22 . C21 . H211 . 120.327 no
C21 . C22 . C23 . 120.18(19) yes
C21 . C22 . H221 . 119.886 no
C23 . C22 . H221 . 119.936 no
C18 . C23 . C22 . 121.06(17) yes
C18 . C23 . H231 . 119.501 no
C22 . C23 . H231 . 119.434 no
C17 . C24 . C25 . 121.93(15) yes
C17 . C24 . C29 . 119.15(15) yes
C25 . C24 . C29 . 118.84(16) yes
C24 . C25 . C26 . 120.93(17) yes
C24 . C25 . H251 . 119.543 no
C26 . C25 . H251 . 119.530 no
C25 . C26 . C27 . 119.63(18) yes
C25 . C26 . H261 . 120.250 no
C27 . C26 . H261 . 120.120 no
C26 . C27 . C28 . 120.05(17) yes
C26 . C27 . H271 . 119.989 no
C28 . C27 . H271 . 119.962 no
C27 . C28 . C29 . 120.44(17) yes
C27 . C28 . H281 . 119.864 no
C29 . C28 . H281 . 119.695 no
C24 . C29 . C28 . 120.11(17) yes
C24 . C29 . H291 . 119.881 no
C28 . C29 . H291 . 120.011 no
C5 . C30 . O32 . 110.79(13) yes
C5 . C30 . O31 . 125.68(15) yes
O32 . C30 . O31 . 123.53(15) yes
O32 . C33 . H331 . 109.544 no
O32 . C33 . H332 . 109.373 no
H331 . C33 . H332 . 109.475 no
O32 . C33 . H333 . 109.484 no
H331 . C33 . H333 . 109.475 no
H332 . C33 . H333 . 109.476 no

loop_
_geom_bond_atom_site_label_1
_geom_bond_site_symmetry_1
_geom_bond_atom_site_label_2
_geom_bond_site_symmetry_2
_geom_bond_distance
_geom_bond_publ_flag
O2 . C1 . 1.464(2) yes
O2 . C3 . 1.367(2) yes
O10 . C3 . 1.196(2) yes
O12 . C11 . 1.203(2) yes
O13 . C11 . 1.3307(19) yes
O13 . C14 . 1.452(2) yes
O31 . C30 . 1.194(2) yes
O32 . C30 . 1.331(2) yes
O32 . C33 . 1.450(2) yes
C1 . C9 . 1.519(2) yes
C1 . H11 . 1.000 no
C1 . H12 . 1.000 no
C3 . C4 . 1.511(2) yes
C4 . C5 . 1.525(2) yes
C4 . C9 . 1.524(2) yes
C4 . H41 . 1.000 no
C5 . C6 . 1.576(2) yes
C5 . C11 . 1.523(2) yes
C5 . C30 . 1.534(2) yes
C6 . C7 . 1.515(2) yes
C6 . C15 . 1.524(2) yes
C6 . H61 . 1.000 no
C7 . C8 . 1.331(3) yes
C7 . H71 . 1.000 no
C8 . C9 . 1.495(2) yes
C8 . H81 . 1.000 no
C9 . H91 . 1.000 no
C14 . H141 . 1.000 no
C14 . H142 . 1.000 no
C14 . H143 . 1.000 no
C15 . C16 . 1.507(2) yes
C15 . C17 . 1.534(2) yes
C15 . H151 . 1.000 no
C16 . C17 . 1.510(2) yes
C16 . H161 . 1.000 no
C16 . H162 . 1.000 no
C17 . C18 . 1.509(2) yes
C17 . C24 . 1.508(2) yes
C18 . C19 . 1.390(2) yes
C18 . C23 . 1.395(2) yes
C19 . C20 . 1.391(3) yes
C19 . H191 . 1.000 no
C20 . C21 . 1.373(3) yes
C20 . H201 . 1.000 no
C21 . C22 . 1.384(3) yes
C21 . H211 . 1.000 no
C22 . C23 . 1.389(3) yes
C22 . H221 . 1.000 no
C23 . H231 . 1.000 no
C24 . C25 . 1.382(2) yes
C24 . C29 . 1.397(2) yes
C25 . C26 . 1.392(3) yes
C25 . H251 . 1.000 no
C26 . C27 . 1.383(3) yes
C26 . H261 . 1.000 no
C27 . C28 . 1.375(3) yes
C27 . H271 . 1.000 no
C28 . C29 . 1.388(3) yes
C28 . H281 . 1.000 no
C29 . H291 . 1.000 no
C33 . H331 . 1.000 no
C33 . H332 . 1.000 no
C33 . H333 . 1.000 no

loop_
_geom_contact_atom_site_label_1
_geom_contact_atom_site_label_2
_geom_contact_distance
_geom_contact_site_symmetry_1
_geom_contact_site_symmetry_2
_geom_contact_publ_flag
O2 C19 3.586(2) . 5_554 no
O10 C21 3.321(2) . 4_556 no
O10 C29 3.556(2) . 5_554 no
O12 C25 3.278(2) . 3_545 no
O12 C23 3.351(2) . 3_545 no
O12 C7 3.496(2) . 3_545 no
O13 C26 3.551(2) . 2_666 no
O31 C14 3.192(2) . 4_456 no
O31 C26 3.530(3) . 3_545 no
C14 C21 3.396(3) . 4_556 no
C20 C33 3.475(3) . 5 no
C28 C33 3.466(3) . 4_556 no
C29 C33 3.372(3) . 4_556 no

loop_
_geom_torsion_atom_site_label_1
_geom_torsion_atom_site_label_2
_geom_torsion_atom_site_label_3
_geom_torsion_atom_site_label_4
_geom_torsion_site_symmetry_1
_geom_torsion_site_symmetry_2
_geom_torsion_site_symmetry_3
_geom_torsion_site_symmetry_4
_geom_torsion
_geom_torsion_publ_flag
O2 C1 C9 C4 . . . . 37.4(2) no
O2 C1 C9 C8 . . . . 158.0(1) no
O2 C3 C4 C5 . . . . 155.4(1) no
O2 C3 C4 C9 . . . . 27.9(2) no
O10 C3 O2 C1 . . . . 178.9(2) no
O10 C3 C4 C5 . . . . -27.9(3) no
O10 C3 C4 C9 . . . . -155.3(2) no
O12 C11 O13 C14 . . . . -2.5(2) no
O12 C11 C5 C4 . . . . -151.7(2) no
O12 C11 C5 C6 . . . . 87.8(2) no
O12 C11 C5 C30 . . . . -29.1(2) no
O13 C11 C5 C4 . . . . 29.5(2) no
O13 C11 C5 C6 . . . . -90.9(2) no
O13 C11 C5 C30 . . . . 152.2(1) no
O31 C30 O32 C33 . . . . -5.6(2) no
O31 C30 C5 C4 . . . . -122.7(2) no
O31 C30 C5 C6 . . . . -4.8(2) no
O31 C30 C5 C11 . . . . 112.8(2) no
O32 C30 C5 C4 . . . . 57.8(2) no
O32 C30 C5 C6 . . . . 175.7(1) no
O32 C30 C5 C11 . . . . -66.8(2) no
C1 O2 C3 C4 . . . . -4.0(2) no
C1 C9 C4 C3 . . . . -39.2(2) no
C1 C9 C4 C5 . . . . -174.0(1) no
C1 C9 C8 C7 . . . . -141.3(2) no
C3 O2 C1 C9 . . . . -21.8(2) no
C3 C4 C5 C6 . . . . 173.8(1) no
C3 C4 C5 C11 . . . . 52.2(2) no
C3 C4 C5 C30 . . . . -67.5(2) no
C3 C4 C9 C8 . . . . -167.8(1) no
C4 C5 C6 C7 . . . . 37.0(2) no
C4 C5 C6 C15 . . . . -86.3(2) no
C4 C9 C8 C7 . . . . -25.6(2) no
C5 C4 C9 C8 . . . . 57.5(2) no
C5 C6 C7 C8 . . . . -8.7(2) no
C5 C6 C15 C16 . . . . -77.2(2) no
C5 C6 C15 C17 . . . . -148.1(1) no
C5 C11 O13 C14 . . . . 176.1(1) no
C5 C30 O32 C33 . . . . 173.9(1) no
C6 C5 C4 C9 . . . . -63.2(2) no
C6 C7 C8 C9 . . . . 2.6(3) no
C6 C15 C16 C17 . . . . -108.3(2) no
C6 C15 C17 C16 . . . . 112.3(2) no
C6 C15 C17 C18 . . . . 4.5(2) no
C6 C15 C17 C24 . . . . -139.9(1) no
C7 C6 C5 C11 . . . . 161.5(1) no
C7 C6 C5 C30 . . . . -83.4(2) no
C7 C6 C15 C16 . . . . 157.4(2) no
C7 C6 C15 C17 . . . . 86.5(2) no
C8 C7 C6 C15 . . . . 118.0(2) no
C9 C4 C5 C11 . . . . 175.2(1) no
C9 C4 C5 C30 . . . . 55.5(2) no
C11 C5 C6 C15 . . . . 38.1(2) no
C15 C6 C5 C30 . . . . 153.3(1) no
C15 C16 C17 C18 . . . . 109.5(2) no
C15 C16 C17 C24 . . . . -107.4(2) no
C15 C17 C18 C19 . . . . 90.0(2) no
C15 C17 C18 C23 . . . . -92.1(2) no
C15 C17 C24 C25 . . . . 40.3(2) no
C15 C17 C24 C29 . . . . -143.2(2) no
C16 C15 C17 C18 . . . . -107.8(2) no
C16 C15 C17 C24 . . . . 107.8(2) no
C16 C17 C18 C19 . . . . 20.8(2) no
C16 C17 C18 C23 . . . . -161.2(2) no
C16 C17 C24 C25 . . . . 108.4(2) no
C16 C17 C24 C29 . . . . -75.0(2) no
C17 C18 C19 C20 . . . . 179.4(2) no
C17 C18 C23 C22 . . . . -179.2(2) no
C17 C24 C25 C26 . . . . 176.4(2) no
C17 C24 C29 C28 . . . . -176.3(2) no
C18 C17 C24 C25 . . . . -106.5(2) no
C18 C17 C24 C29 . . . . 70.0(2) no
C18 C19 C20 C21 . . . . -0.5(3) no
C18 C23 C22 C21 . . . . 0.0(3) no
C19 C18 C17 C24 . . . . -124.0(2) no
C19 C18 C23 C22 . . . . -1.2(3) no
C19 C20 C21 C22 . . . . -0.7(3) no
C20 C19 C18 C23 . . . . 1.5(3) no
C20 C21 C22 C23 . . . . 1.0(3) no
C23 C18 C17 C24 . . . . 53.9(2) no
C24 C25 C26 C27 . . . . -0.5(3) no
C24 C29 C28 C27 . . . . 0.1(3) no
C25 C24 C29 C28 . . . . 0.4(3) no
C25 C26 C27 C28 . . . . 1.1(3) no
C26 C25 C24 C29 . . . . -0.2(3) no
C26 C27 C28 C29 . . . . -0.9(3) no
